data_4021743
loop_
_publ_author_name
'Mar\'ia Sa\~nudo'
'Stefano Marcaccini'
'Sara Basurto'
'Tom\'as Torroba'

_publ_contact_author_address
;University of Burgos
Department of Chemistry
Faculty of Science
09001 Burgos, Spain
;
_publ_contact_author_email ttorroba@ubu.es
_publ_contact_author_fax +34947258087
_publ_contact_author_name 'Tomas Torroba'
_publ_contact_author_phone +34947258088
_publ_section_title
;
 Synthesis of 3-Hydroxy-6-oxo[1,2,4]triazin-1-yl Alaninamides,
 a New Class of Cyclic Dipeptidyl Ureas
;
_journal_name_full 'Journal of Organic Chemistry'
_journal_page_first 4578
_journal_page_last 4584
_journal_paper_doi 10.1021/jo060434y
_journal_volume 71
_journal_year 2006
_chemical_formula_moiety 'C19 H24 N4 O3'
_chemical_formula_sum 'C19 H24 N4 O3'
_chemical_formula_weight 356.42
_chemical_melting_point 488.6(5)
_chemical_name_common 5a
_chemical_name_systematic
;
N-Cyclohexyl-2-(3-hydroxy-6-oxo-5-
phenyl-6H-[1,2,4]triazin-1-yl)isobutyramide
;
_space_group_IT_number 14
_symmetry_cell_setting monoclinic
_symmetry_space_group_name_Hall '-P 2yn'
_symmetry_space_group_name_H-M 'P 1 21/n 1'
_atom_sites_solution_hydrogens geom
_atom_sites_solution_primary direct
_atom_sites_solution_secondary difmap
_audit_creation_method SHELXL-97
_cell_angle_alpha 90.00
_cell_angle_beta 116.880(4)
_cell_angle_gamma 90.00
_cell_formula_units_Z 4
_cell_length_a 11.367(4)
_cell_length_b 15.514(5)
_cell_length_c 11.871(4)
_cell_measurement_reflns_used 1228
_cell_measurement_temperature 293(2)
_cell_measurement_theta_max 19.01
_cell_measurement_theta_min 2.33
_cell_volume 1867.2(11)
_computing_cell_refinement 'Bruker SMART'
_computing_data_collection 'Bruker SMART'
_computing_data_reduction 'Bruker SAINT'
_computing_molecular_graphics 'Bruker SHELXTL'
_computing_publication_material 'Bruker SHELXTL'
_computing_structure_refinement 'SHELXL-97 (Sheldrick, 1997)'
_computing_structure_solution 'SHELXS-97 (Sheldrick, 1990)'
_diffrn_ambient_temperature 293(2)
_diffrn_measured_fraction_theta_full 0.998
_diffrn_measured_fraction_theta_max 0.998
_diffrn_measurement_device_type 'CCD area detector'
_diffrn_measurement_method 'omega scans'
_diffrn_radiation_monochromator graphite
_diffrn_radiation_source 'fine-focus sealed tube'
_diffrn_radiation_type MoK\a
_diffrn_radiation_wavelength 0.71073
_diffrn_reflns_av_R_equivalents 0.0723
_diffrn_reflns_av_sigmaI/netI 0.0802
_diffrn_reflns_limit_h_max 13
_diffrn_reflns_limit_h_min -13
_diffrn_reflns_limit_k_max 18
_diffrn_reflns_limit_k_min -18
_diffrn_reflns_limit_l_max 14
_diffrn_reflns_limit_l_min -14
_diffrn_reflns_number 18241
_diffrn_reflns_theta_full 25.50
_diffrn_reflns_theta_max 25.50
_diffrn_reflns_theta_min 2.06
_diffrn_standards_decay_% 0
_exptl_absorpt_coefficient_mu 0.088
_exptl_absorpt_correction_T_max 0.9800
_exptl_absorpt_correction_T_min 0.8568
_exptl_absorpt_correction_type multi-scan
_exptl_absorpt_process_details 'SADABS (SHELDRICK, 2001)'
_exptl_crystal_colour yellow
_exptl_crystal_density_diffrn 1.268
_exptl_crystal_density_method 'not measured'
_exptl_crystal_description prism
_exptl_crystal_F_000 760
_exptl_crystal_size_max 0.20
_exptl_crystal_size_mid 0.20
_exptl_crystal_size_min 0.20
_refine_diff_density_max 0.475
_refine_diff_density_min -0.356
_refine_diff_density_rms 0.098
_refine_ls_extinction_method none
_refine_ls_goodness_of_fit_ref 1.050
_refine_ls_hydrogen_treatment mixed
_refine_ls_matrix_type full
_refine_ls_number_parameters 237
_refine_ls_number_reflns 3472
_refine_ls_number_restraints 0
_refine_ls_restrained_S_all 1.050
_refine_ls_R_factor_all 0.1322
_refine_ls_R_factor_gt 0.0788
_refine_ls_shift/su_max 0.001
_refine_ls_shift/su_mean 0.000
_refine_ls_structure_factor_coef Fsqd
_refine_ls_weighting_details 'calc w=1/[\s^2^(Fo^2^)+(0.1478P)^2^+0.0000P] where P=(Fo^2^+2Fc^2^)/3'
_refine_ls_weighting_scheme calc
_refine_ls_wR_factor_gt 0.2226
_refine_ls_wR_factor_ref 0.2495
_reflns_number_gt 2047
_reflns_number_total 3472
_reflns_threshold_expression >2sigma(I)
_cod_data_source_file jo060434ysi20060302_124314.cif
_cod_depositor_comments
;
The following automatic conversions were performed:
'_symmetry_cell_setting' value 'Monoclinic' changed to 'monoclinic'
according to '/home/saulius/struct/CIF-dictionaries/cif_core.dic'
dictionary named 'cif_core.dic' version 2.4.1 from 2010-06-29.

Automatic conversion script
Id: cif_fix_enum 1527 2010-12-29 10:47:43Z saulius 

The following automatic conversions were performed:

'_chemical_melting_point' value '215-216_C' was changed to '488.6(5)'
- it was converted from degrees Celsius(C) to Kelvins(K), the average
value was taken and precision was estimated.

Automatic conversion script
Id: cif_fix_values 1646 2011-03-28 12:23:43Z adriana 
;
_cod_original_sg_symbol_H-M 'P 21/n'
_cod_database_code 4021743

loop_
_symmetry_equiv_pos_as_xyz
'x, y, z'
'-x+1/2, y+1/2, -z+1/2'
'-x, -y, -z'
'x-1/2, -y-1/2, z-1/2'

loop_
_atom_site_label
_atom_site_type_symbol
_atom_site_fract_x
_atom_site_fract_y
_atom_site_fract_z
_atom_site_U_iso_or_equiv
_atom_site_adp_type
_atom_site_occupancy
_atom_site_symmetry_multiplicity
_atom_site_calc_flag
_atom_site_refinement_flags
N1 N 0.0897(3) 0.18323(15) 0.7384(3) 0.0506(8) Uani 1 1 d .
H1 H 0.1696 0.1678 0.7867 0.061 Uiso 1 1 calc R
N2 N 0.1654(3) 0.37325(16) 0.6106(3) 0.0475(7) Uani 1 1 d .
N3 N 0.1716(2) 0.45968(15) 0.6274(3) 0.0443(7) Uani 1 1 d .
N4 N 0.1177(3) 0.47831(15) 0.4115(3) 0.0452(7) Uani 1 1 d .
O1 O 0.1270(3) 0.25504(13) 0.4854(2) 0.0627(8) Uani 1 1 d .
O2 O 0.1529(2) 0.59122(12) 0.5479(2) 0.0551(7) Uani 1 1 d .
H2 H 0.1347 0.6155 0.4807 0.083 Uiso 1 1 calc R
O3 O -0.0416(2) 0.29098(13) 0.6245(2) 0.0549(7) Uani 1 1 d .
C1 C -0.0054(4) 0.0457(2) 0.6430(4) 0.0671(11) Uani 1 1 d .
H1A H -0.0134 0.0656 0.5624 0.081 Uiso 1 1 calc R
H1B H 0.0804 0.0188 0.6885 0.081 Uiso 1 1 calc R
C2 C -0.1114(5) -0.0196(3) 0.6209(4) 0.0900(15) Uani 1 1 d .
H2A H -0.1968 0.0056 0.5677 0.108 Uiso 1 1 calc R
H2B H -0.0996 -0.0689 0.5768 0.108 Uiso 1 1 calc R
C3 C -0.1088(5) -0.0491(2) 0.7413(5) 0.0806(14) Uani 1 1 d .
H3A H -0.1828 -0.0873 0.7226 0.097 Uiso 1 1 calc R
H3B H -0.0283 -0.0813 0.7896 0.097 Uiso 1 1 calc R
C4 C -0.1155(5) 0.0244(3) 0.8178(4) 0.0750(12) Uani 1 1 d .
H4A H -0.1054 0.0031 0.8986 0.090 Uiso 1 1 calc R
H4B H -0.2015 0.0514 0.7749 0.090 Uiso 1 1 calc R
C5 C -0.0095(4) 0.0914(2) 0.8404(4) 0.0655(11) Uani 1 1 d .
H5A H -0.0216 0.1402 0.8851 0.079 Uiso 1 1 calc R
H5B H 0.0767 0.0668 0.8927 0.079 Uiso 1 1 calc R
C6 C -0.0152(3) 0.12162(18) 0.7176(3) 0.0471(9) Uani 1 1 d .
H6 H -0.1003 0.1500 0.6684 0.057 Uiso 1 1 calc R
C7 C 0.0704(3) 0.26202(19) 0.6874(3) 0.0425(8) Uani 1 1 d .
C8 C 0.1927(3) 0.31756(19) 0.7224(3) 0.0457(8) Uani 1 1 d .
C9 C 0.3207(4) 0.2694(3) 0.7590(4) 0.0803(14) Uani 1 1 d .
H9A H 0.3094 0.2285 0.6941 0.120 Uiso 1 1 calc R
H9B H 0.3449 0.2395 0.8372 0.120 Uiso 1 1 calc R
H9C H 0.3889 0.3096 0.7688 0.120 Uiso 1 1 calc R
C10 C 0.2023(5) 0.3744(2) 0.8320(3) 0.0816(14) Uani 1 1 d .
H10A H 0.2716 0.4159 0.8522 0.122 Uiso 1 1 calc R
H10B H 0.2213 0.3390 0.9045 0.122 Uiso 1 1 calc R
H10C H 0.1201 0.4038 0.8078 0.122 Uiso 1 1 calc R
C11 C 0.1466(3) 0.50667(19) 0.5307(3) 0.0444(8) Uani 1 1 d .
C12 C 0.1355(3) 0.3335(2) 0.4968(3) 0.0488(9) Uani 1 1 d .
C13 C 0.1130(3) 0.39456(19) 0.3940(3) 0.0449(8) Uani 1 1 d .
C14 C 0.0818(3) 0.36175(19) 0.2676(3) 0.0499(9) Uani 1 1 d .
C15 C -0.0031(4) 0.4098(3) 0.1635(4) 0.0701(12) Uani 1 1 d .
H15 H -0.0429 0.4592 0.1750 0.084 Uiso 1 1 calc R
C16 C -0.0288(5) 0.3839(3) 0.0413(4) 0.0893(14) Uani 1 1 d .
H16 H -0.0864 0.4154 -0.0285 0.107 Uiso 1 1 calc R
C17 C 0.0314(6) 0.3122(3) 0.0259(5) 0.0862(15) Uani 1 1 d .
H17 H 0.0142 0.2947 -0.0550 0.103 Uiso 1 1 calc R
C18 C 0.1167(6) 0.2658(3) 0.1276(5) 0.0899(15) Uani 1 1 d .
H18 H 0.1587 0.2178 0.1154 0.108 Uiso 1 1 calc R
C19 C 0.1414(5) 0.2892(2) 0.2478(4) 0.0698(12) Uani 1 1 d .
H19 H 0.1982 0.2562 0.3163 0.084 Uiso 1 1 calc R

loop_
_atom_site_aniso_label
_atom_site_aniso_U_11
_atom_site_aniso_U_22
_atom_site_aniso_U_33
_atom_site_aniso_U_23
_atom_site_aniso_U_13
_atom_site_aniso_U_12
N1 0.0407(15) 0.0347(15) 0.0677(18) 0.0150(13) 0.0167(13) 0.0017(11)
N2 0.0477(17) 0.0345(14) 0.0555(17) 0.0020(13) 0.0190(13) -0.0012(11)
N3 0.0423(16) 0.0286(13) 0.0535(17) 0.0038(12) 0.0144(13) -0.0008(11)
N4 0.0459(16) 0.0320(14) 0.0566(17) 0.0007(12) 0.0222(13) -0.0013(11)
O1 0.085(2) 0.0286(13) 0.0757(17) 0.0014(11) 0.0377(15) -0.0019(11)
O2 0.0615(15) 0.0295(11) 0.0598(14) 0.0029(10) 0.0146(11) -0.0013(10)
O3 0.0440(14) 0.0367(12) 0.0766(16) 0.0185(11) 0.0209(12) 0.0033(10)
C1 0.090(3) 0.055(2) 0.062(2) -0.0085(18) 0.039(2) -0.021(2)
C2 0.112(4) 0.069(3) 0.089(3) -0.021(2) 0.046(3) -0.037(3)
C3 0.085(3) 0.041(2) 0.113(4) 0.015(2) 0.043(3) -0.010(2)
C4 0.083(3) 0.069(3) 0.090(3) 0.010(2) 0.054(3) -0.009(2)
C5 0.080(3) 0.060(2) 0.067(2) -0.0066(19) 0.044(2) -0.013(2)
C6 0.0424(18) 0.0298(16) 0.062(2) 0.0120(15) 0.0170(16) 0.0032(13)
C7 0.047(2) 0.0310(16) 0.0463(18) 0.0040(14) 0.0182(15) 0.0005(14)
C8 0.049(2) 0.0339(17) 0.0484(19) 0.0113(14) 0.0169(15) -0.0015(14)
C9 0.043(2) 0.071(3) 0.107(3) 0.041(2) 0.017(2) -0.0028(19)
C10 0.121(4) 0.061(2) 0.053(2) -0.0031(19) 0.031(2) -0.032(2)
C11 0.0326(17) 0.0323(16) 0.059(2) -0.0002(16) 0.0127(14) -0.0034(13)
C12 0.048(2) 0.0342(18) 0.062(2) 0.0018(16) 0.0237(17) -0.0006(14)
C13 0.0439(19) 0.0360(17) 0.054(2) 0.0009(15) 0.0215(15) -0.0043(14)
C14 0.061(2) 0.0360(17) 0.060(2) -0.0014(16) 0.0341(18) -0.0048(15)
C15 0.080(3) 0.057(2) 0.069(3) -0.008(2) 0.030(2) 0.008(2)
C16 0.107(4) 0.086(3) 0.060(3) 0.002(2) 0.024(3) -0.002(3)
C17 0.138(5) 0.065(3) 0.083(3) -0.020(3) 0.074(3) -0.019(3)
C18 0.145(5) 0.054(3) 0.100(4) -0.009(3) 0.082(4) -0.003(3)
C19 0.106(3) 0.041(2) 0.083(3) -0.0012(19) 0.061(3) 0.001(2)

loop_
_atom_type_symbol
_atom_type_description
_atom_type_scat_dispersion_real
_atom_type_scat_dispersion_imag
_atom_type_scat_source
C C 0.0033 0.0016 'International Tables Vol C Tables 4.2.6.8 and 6.1.1.4'
H H 0.0000 0.0000 'International Tables Vol C Tables 4.2.6.8 and 6.1.1.4'
N N 0.0061 0.0033 'International Tables Vol C Tables 4.2.6.8 and 6.1.1.4'
O O 0.0106 0.0060 'International Tables Vol C Tables 4.2.6.8 and 6.1.1.4'

loop_
_geom_angle_atom_site_label_1
_geom_angle_atom_site_label_2
_geom_angle_atom_site_label_3
_geom_angle
C7 N1 C6 124.6(3)
C7 N1 H1 117.7
C6 N1 H1 117.7
N3 N2 C12 124.1(3)
N3 N2 C8 117.8(3)
C12 N2 C8 118.1(2)
C11 N3 N2 117.2(3)
C13 N4 C11 117.0(3)
C11 O2 H2 109.5
C2 C1 C6 111.2(4)
C2 C1 H1A 109.4
C6 C1 H1A 109.4
C2 C1 H1B 109.4
C6 C1 H1B 109.4
H1A C1 H1B 108.0
C3 C2 C1 111.9(4)
C3 C2 H2A 109.2
C1 C2 H2A 109.2
C3 C2 H2B 109.2
C1 C2 H2B 109.2
H2A C2 H2B 107.9
C4 C3 C2 111.6(3)
C4 C3 H3A 109.3
C2 C3 H3A 109.3
C4 C3 H3B 109.3
C2 C3 H3B 109.3
H3A C3 H3B 108.0
C3 C4 C5 112.2(4)
C3 C4 H4A 109.2
C5 C4 H4A 109.2
C3 C4 H4B 109.2
C5 C4 H4B 109.2
H4A C4 H4B 107.9
C6 C5 C4 111.0(3)
C6 C5 H5A 109.4
C4 C5 H5A 109.4
C6 C5 H5B 109.4
C4 C5 H5B 109.4
H5A C5 H5B 108.0
N1 C6 C5 111.5(3)
N1 C6 C1 109.8(3)
C5 C6 C1 110.1(3)
N1 C6 H6 108.5
C5 C6 H6 108.5
C1 C6 H6 108.5
O3 C7 N1 121.4(3)
O3 C7 C8 121.5(3)
N1 C7 C8 116.8(3)
N2 C8 C9 109.1(3)
N2 C8 C7 106.7(2)
C9 C8 C7 116.0(3)
N2 C8 C10 109.1(3)
C9 C8 C10 110.4(3)
C7 C8 C10 105.2(3)
C8 C9 H9A 109.5
C8 C9 H9B 109.5
H9A C9 H9B 109.5
C8 C9 H9C 109.5
H9A C9 H9C 109.5
H9B C9 H9C 109.5
C8 C10 H10A 109.5
C8 C10 H10B 109.5
H10A C10 H10B 109.5
C8 C10 H10C 109.5
H10A C10 H10C 109.5
H10B C10 H10C 109.5
N3 C11 O2 116.9(3)
N3 C11 N4 126.5(3)
O2 C11 N4 116.6(3)
O1 C12 N2 121.7(3)
O1 C12 C13 124.9(3)
N2 C12 C13 113.4(3)
N4 C13 C14 118.6(3)
N4 C13 C12 121.7(3)
C14 C13 C12 119.7(3)
C19 C14 C15 118.7(3)
C19 C14 C13 122.9(3)
C15 C14 C13 118.1(3)
C14 C15 C16 120.1(4)
C14 C15 H15 120.0
C16 C15 H15 120.0
C17 C16 C15 119.4(4)
C17 C16 H16 120.3
C15 C16 H16 120.3
C16 C17 C18 120.8(4)
C16 C17 H17 119.6
C18 C17 H17 119.6
C17 C18 C19 120.7(4)
C17 C18 H18 119.7
C19 C18 H18 119.7
C18 C19 C14 120.3(4)
C18 C19 H19 119.9
C14 C19 H19 119.9

loop_
_geom_bond_atom_site_label_1
_geom_bond_atom_site_label_2
_geom_bond_distance
N1 C7 1.337(4)
N1 C6 1.460(4)
N1 H1 0.8600
N2 N3 1.353(3)
N2 C12 1.381(4)
N2 C8 1.494(4)
N3 C11 1.279(4)
N4 C13 1.313(4)
N4 C11 1.373(4)
O1 C12 1.223(4)
O2 C11 1.324(3)
O2 H2 0.8200
O3 C7 1.233(4)
C1 C2 1.504(6)
C1 C6 1.509(5)
C1 H1A 0.9700
C1 H1B 0.9700
C2 C3 1.487(6)
C2 H2A 0.9700
C2 H2B 0.9700
C3 C4 1.481(6)
C3 H3A 0.9700
C3 H3B 0.9700
C4 C5 1.521(5)
C4 H4A 0.9700
C4 H4B 0.9700
C5 C6 1.504(5)
C5 H5A 0.9700
C5 H5B 0.9700
C6 H6 0.9800
C7 C8 1.525(4)
C8 C9 1.515(5)
C8 C10 1.534(5)
C9 H9A 0.9600
C9 H9B 0.9600
C9 H9C 0.9600
C10 H10A 0.9600
C10 H10B 0.9600
C10 H10C 0.9600
C12 C13 1.473(5)
C13 C14 1.468(5)
C14 C19 1.387(5)
C14 C15 1.391(5)
C15 C16 1.403(6)
C15 H15 0.9300
C16 C17 1.360(6)
C16 H16 0.9300
C17 C18 1.363(7)
C17 H17 0.9300
C18 C19 1.373(6)
C18 H18 0.9300
C19 H19 0.9300

loop_
_geom_torsion_atom_site_label_1
_geom_torsion_atom_site_label_2
_geom_torsion_atom_site_label_3
_geom_torsion_atom_site_label_4
_geom_torsion
C12 N2 N3 C11 0.8(4)
C8 N2 N3 C11 -179.2(3)
C6 C1 C2 C3 -55.9(5)
C1 C2 C3 C4 54.3(6)
C2 C3 C4 C5 -53.6(5)
C3 C4 C5 C6 54.8(5)
C7 N1 C6 C5 -125.2(3)
C7 N1 C6 C1 112.5(4)
C4 C5 C6 N1 -177.5(3)
C4 C5 C6 C1 -55.4(4)
C2 C1 C6 N1 179.5(3)
C2 C1 C6 C5 56.4(4)
C6 N1 C7 O3 5.2(5)
C6 N1 C7 C8 178.9(3)
N3 N2 C8 C9 -112.2(3)
C12 N2 C8 C9 67.8(4)
N3 N2 C8 C7 121.8(3)
C12 N2 C8 C7 -58.2(3)
N3 N2 C8 C10 8.6(4)
C12 N2 C8 C10 -171.4(3)
O3 C7 C8 N2 -38.1(4)
N1 C7 C8 N2 148.2(3)
O3 C7 C8 C9 -159.9(3)
N1 C7 C8 C9 26.5(4)
O3 C7 C8 C10 77.7(4)
N1 C7 C8 C10 -95.9(3)
N2 N3 C11 O2 -180.0(3)
N2 N3 C11 N4 -2.1(5)
C13 N4 C11 N3 1.2(5)
C13 N4 C11 O2 179.1(3)
N3 N2 C12 O1 -177.6(3)
C8 N2 C12 O1 2.4(4)
N3 N2 C12 C13 1.1(4)
C8 N2 C12 C13 -178.9(3)
C11 N4 C13 C14 179.7(3)
C11 N4 C13 C12 0.9(4)
O1 C12 C13 N4 176.7(3)
N2 C12 C13 N4 -2.0(4)
O1 C12 C13 C14 -2.1(5)
N2 C12 C13 C14 179.3(3)
N4 C13 C14 C19 142.1(3)
C12 C13 C14 C19 -39.1(5)
N4 C13 C14 C15 -32.5(5)
C12 C13 C14 C15 146.3(3)
C19 C14 C15 C16 1.0(6)
C13 C14 C15 C16 175.8(4)
C14 C15 C16 C17 -0.9(7)
C15 C16 C17 C18 -0.4(8)
C16 C17 C18 C19 1.6(8)
C17 C18 C19 C14 -1.5(7)
C15 C14 C19 C18 0.2(6)
C13 C14 C19 C18 -174.3(4)

loop_
_cod_related_entry_id
_cod_related_entry_database
_cod_related_entry_code
1 ChemSpider 9748747
